data_7023361
loop_
_publ_author_name
'Chiang, Ho-Wen'
'Su, Yo-Ting'
'Wu, Jing-Yun'

_publ_section_title
;
 Ligand dissociation/recoordination in fluorescent ionic
 zinc-salicylideneimine compounds: synthesis, characterization,
 photophysical properties, and (1)H NMR studies.
;
_journal_issue 42
_journal_name_full 'Dalton transactions (Cambridge, England : 2003)'
_journal_page_first 15169
_journal_page_last 15182
_journal_paper_doi 10.1039/c3dt51226f
_journal_volume 42
_journal_year 2013
_chemical_formula_sum 'C22 H29 Cl2 N3 O Zn'
_chemical_formula_weight 487.75
_chemical_name_systematic
;
?
;
_space_group_IT_number 14
_symmetry_cell_setting monoclinic
_symmetry_space_group_name_Hall '-P 2yn'
_symmetry_space_group_name_H-M 'P 1 21/n 1'
_atom_sites_solution_hydrogens geom
_atom_sites_solution_primary direct
_atom_sites_solution_secondary difmap
_audit_creation_method SHELXL-97
_cell_angle_alpha 90.00
_cell_angle_beta 109.496(2)
_cell_angle_gamma 90.00
_cell_formula_units_Z 4
_cell_length_a 13.1246(7)
_cell_length_b 10.1242(6)
_cell_length_c 18.2879(10)
_cell_measurement_temperature 200(2)
_cell_volume 2290.7(2)
_computing_structure_refinement 'SHELXL-97 (Sheldrick, 1997)'
_computing_structure_solution 'SHELXS-97 (Sheldrick, 1990)'
_diffrn_ambient_temperature 200(2)
_diffrn_measured_fraction_theta_full 0.992
_diffrn_measured_fraction_theta_max 0.992
_diffrn_radiation_monochromator graphite
_diffrn_radiation_source 'fine-focus sealed tube'
_diffrn_radiation_type MoK\a
_diffrn_radiation_wavelength 0.71073
_diffrn_reflns_av_R_equivalents 0.0274
_diffrn_reflns_av_sigmaI/netI 0.0292
_diffrn_reflns_limit_h_max 15
_diffrn_reflns_limit_h_min -15
_diffrn_reflns_limit_k_max 12
_diffrn_reflns_limit_k_min -10
_diffrn_reflns_limit_l_max 18
_diffrn_reflns_limit_l_min -21
_diffrn_reflns_number 14577
_diffrn_reflns_theta_full 25.02
_diffrn_reflns_theta_max 25.02
_diffrn_reflns_theta_min 2.32
_exptl_absorpt_coefficient_mu 1.323
_exptl_absorpt_correction_T_max 0.8468
_exptl_absorpt_correction_T_min 0.6402
_exptl_absorpt_correction_type multi-scan
_exptl_crystal_colour yellow
_exptl_crystal_density_diffrn 1.414
_exptl_crystal_density_method 'not measured'
_exptl_crystal_description prism
_exptl_crystal_F_000 1016
_exptl_crystal_size_max 0.37
_exptl_crystal_size_mid 0.27
_exptl_crystal_size_min 0.13
_refine_diff_density_max 0.347
_refine_diff_density_min -0.344
_refine_diff_density_rms 0.110
_refine_ls_extinction_method none
_refine_ls_goodness_of_fit_ref 1.134
_refine_ls_hydrogen_treatment constr
_refine_ls_matrix_type full
_refine_ls_number_parameters 262
_refine_ls_number_reflns 4010
_refine_ls_number_restraints 0
_refine_ls_restrained_S_all 1.134
_refine_ls_R_factor_all 0.0386
_refine_ls_R_factor_gt 0.0283
_refine_ls_shift/su_max 0.001
_refine_ls_shift/su_mean 0.000
_refine_ls_structure_factor_coef Fsqd
_refine_ls_weighting_details 'calc w=1/[\s^2^(Fo^2^)+(0.0505P)^2^+0.2541P] where P=(Fo^2^+2Fc^2^)/3'
_refine_ls_weighting_scheme calc
_refine_ls_wR_factor_gt 0.0769
_refine_ls_wR_factor_ref 0.0900
_reflns_number_gt 3382
_reflns_number_total 4010
_reflns_threshold_expression >2sigma(I)
_cod_data_source_file c3dt51226f.txt
_cod_data_source_block cpd5
_cod_depositor_comments
;
The following automatic conversions were performed:

'_symmetry_cell_setting' value 'Monoclinic' changed to 'monoclinic'
according to /home/saulius/struct/CIF-dictionaries/cif_core.dic
dictionary named 'cif_core.dic' version 2.4.2 from 2011-04-26.

Automatic conversion script
Id: cif_fix_values 1891 2012-01-12 08:04:46Z andrius 
;
_cod_original_sg_symbol_H-M P2(1)/n
_cod_database_code 7023361

loop_
_symmetry_equiv_pos_as_xyz
'x, y, z'
'-x+1/2, y+1/2, -z+1/2'
'-x, -y, -z'
'x-1/2, -y-1/2, z-1/2'

loop_
_atom_site_label
_atom_site_type_symbol
_atom_site_fract_x
_atom_site_fract_y
_atom_site_fract_z
_atom_site_U_iso_or_equiv
_atom_site_adp_type
_atom_site_occupancy
_atom_site_symmetry_multiplicity
_atom_site_calc_flag
_atom_site_refinement_flags
C1 C 1.0584(2) 0.4942(2) 0.17474(14) 0.0305(6) Uani 1 1 d .
C2 C 0.9741(2) 0.4519(2) 0.20237(14) 0.0291(5) Uani 1 1 d .
C3 C 1.0015(2) 0.3551(2) 0.26186(14) 0.0350(6) Uani 1 1 d .
H3 H 0.9480 0.3274 0.2830 0.042 Uiso 1 1 calc R
C4 C 1.1023(2) 0.3004(2) 0.28971(15) 0.0412(7) Uani 1 1 d .
H4 H 1.1170 0.2349 0.3290 0.049 Uiso 1 1 calc R
C5 C 1.1840(2) 0.3396(3) 0.26121(16) 0.0460(7) Uani 1 1 d .
H5 H 1.2537 0.3004 0.2801 0.055 Uiso 1 1 calc R
C6 C 1.1612(2) 0.4360(3) 0.20528(15) 0.0397(6) Uani 1 1 d .
H6 H 1.2169 0.4645 0.1865 0.048 Uiso 1 1 calc R
C7 C 1.0466(2) 0.5922(2) 0.11571(14) 0.0291(5) Uani 1 1 d .
H7 H 1.1105 0.6143 0.1049 0.035 Uiso 1 1 calc R
C8 C 0.96265(19) 0.7424(2) 0.01521(13) 0.0265(5) Uani 1 1 d .
C9 C 1.0367(2) 0.7301(2) -0.02360(15) 0.0346(6) Uani 1 1 d .
H9 H 1.0895 0.6620 -0.0095 0.042 Uiso 1 1 calc R
C10 C 1.0339(2) 0.8164(2) -0.08260(15) 0.0353(6) Uani 1 1 d .
H10 H 1.0849 0.8077 -0.1089 0.042 Uiso 1 1 calc R
C11 C 0.9570(2) 0.9158(2) -0.10372(14) 0.0314(6) Uani 1 1 d .
C12 C 0.8807(2) 0.9270(2) -0.06649(15) 0.0361(6) Uani 1 1 d .
H12 H 0.8268 0.9936 -0.0817 0.043 Uiso 1 1 calc R
C13 C 0.8838(2) 0.8409(2) -0.00742(15) 0.0334(6) Uani 1 1 d .
H13 H 0.8319 0.8486 0.0181 0.040 Uiso 1 1 calc R
C14 C 0.9561(2) 1.0084(3) -0.16399(16) 0.0393(6) Uani 1 1 d .
C15 C 0.5400(2) 0.3724(2) 0.07697(13) 0.0257(5) Uani 1 1 d .
H15A H 0.5806 0.3969 0.0421 0.031 Uiso 1 1 calc R
H15B H 0.4629 0.3633 0.0447 0.031 Uiso 1 1 calc R
C16 C 0.5501(2) 0.4828(2) 0.13409(15) 0.0367(6) Uani 1 1 d .
H16A H 0.5221 0.5647 0.1060 0.055 Uiso 1 1 calc R
H16B H 0.6264 0.4947 0.1654 0.055 Uiso 1 1 calc R
H16C H 0.5086 0.4609 0.1681 0.055 Uiso 1 1 calc R
C17 C 0.70075(19) 0.2497(2) 0.15870(14) 0.0292(5) Uani 1 1 d .
H17A H 0.7374 0.2894 0.1247 0.035 Uiso 1 1 calc R
H17B H 0.7109 0.3103 0.2030 0.035 Uiso 1 1 calc R
C18 C 0.7552(2) 0.1194(2) 0.18940(16) 0.0375(6) Uani 1 1 d .
H18A H 0.8322 0.1346 0.2172 0.056 Uiso 1 1 calc R
H18B H 0.7470 0.0589 0.1460 0.056 Uiso 1 1 calc R
H18C H 0.7216 0.0806 0.2248 0.056 Uiso 1 1 calc R
C19 C 0.5230(2) 0.1970(2) 0.16906(14) 0.0297(5) Uani 1 1 d .
H19A H 0.5482 0.1073 0.1884 0.036 Uiso 1 1 calc R
H19B H 0.5445 0.2574 0.2142 0.036 Uiso 1 1 calc R
C20 C 0.4007(2) 0.1952(2) 0.13538(16) 0.0371(6) Uani 1 1 d .
H20A H 0.3708 0.1671 0.1754 0.056 Uiso 1 1 calc R
H20B H 0.3778 0.1333 0.0917 0.056 Uiso 1 1 calc R
H20C H 0.3743 0.2839 0.1173 0.056 Uiso 1 1 calc R
C21 C 0.5592(2) 0.1376(2) 0.04931(14) 0.0301(6) Uani 1 1 d .
H21A H 0.4813 0.1403 0.0182 0.036 Uiso 1 1 calc R
H21B H 0.5749 0.0489 0.0732 0.036 Uiso 1 1 calc R
C22 C 0.6239(2) 0.1553(3) -0.00510(15) 0.0424(7) Uani 1 1 d .
H22A H 0.6042 0.0860 -0.0448 0.064 Uiso 1 1 calc R
H22B H 0.7013 0.1492 0.0245 0.064 Uiso 1 1 calc R
H22C H 0.6082 0.2421 -0.0301 0.064 Uiso 1 1 calc R
N1 N 0.95944(16) 0.65432(17) 0.07525(11) 0.0266(4) Uani 1 1 d .
N2 N 0.9563(2) 1.0838(2) -0.21047(15) 0.0550(7) Uani 1 1 d .
N3 N 0.58079(15) 0.23941(17) 0.11356(10) 0.0234(4) Uani 1 1 d .
O1 O 0.87506(14) 0.49601(16) 0.17698(10) 0.0335(4) Uani 1 1 d .
Cl1 Cl 0.73075(5) 0.49030(5) -0.02111(3) 0.03172(16) Uani 1 1 d .
Cl2 Cl 0.71209(5) 0.77073(6) 0.10895(4) 0.04010(18) Uani 1 1 d .
Zn1 Zn 0.81488(2) 0.60856(2) 0.087405(16) 0.02813(11) Uani 1 1 d .

loop_
_atom_site_aniso_label
_atom_site_aniso_U_11
_atom_site_aniso_U_22
_atom_site_aniso_U_33
_atom_site_aniso_U_23
_atom_site_aniso_U_13
_atom_site_aniso_U_12
C1 0.0324(14) 0.0308(12) 0.0278(14) -0.0024(10) 0.0092(11) -0.0015(10)
C2 0.0368(15) 0.0257(12) 0.0246(13) -0.0055(10) 0.0099(11) -0.0044(11)
C3 0.0487(17) 0.0325(13) 0.0259(14) -0.0018(10) 0.0152(12) -0.0034(12)
C4 0.0549(18) 0.0368(14) 0.0298(15) 0.0052(11) 0.0112(14) 0.0039(13)
C5 0.0432(17) 0.0475(16) 0.0435(18) 0.0089(13) 0.0095(14) 0.0126(14)
C6 0.0342(15) 0.0467(15) 0.0390(16) 0.0060(12) 0.0134(13) 0.0027(12)
C7 0.0255(13) 0.0331(13) 0.0298(14) -0.0021(10) 0.0106(11) -0.0038(10)
C8 0.0279(13) 0.0254(11) 0.0260(13) -0.0027(9) 0.0087(11) -0.0070(10)
C9 0.0358(14) 0.0333(13) 0.0388(15) -0.0003(11) 0.0178(13) 0.0029(11)
C10 0.0374(15) 0.0392(14) 0.0354(15) -0.0007(11) 0.0201(13) -0.0019(12)
C11 0.0378(15) 0.0306(12) 0.0264(13) 0.0007(10) 0.0114(12) -0.0064(11)
C12 0.0313(14) 0.0375(14) 0.0397(16) 0.0063(11) 0.0120(13) 0.0002(11)
C13 0.0265(13) 0.0397(14) 0.0383(15) 0.0044(11) 0.0166(12) -0.0016(11)
C14 0.0393(16) 0.0465(16) 0.0345(15) 0.0014(13) 0.0156(13) -0.0016(12)
C15 0.0287(13) 0.0255(11) 0.0224(12) 0.0033(9) 0.0078(10) -0.0001(10)
C16 0.0441(16) 0.0252(12) 0.0372(15) -0.0021(10) 0.0090(13) -0.0002(11)
C17 0.0245(13) 0.0327(12) 0.0274(13) -0.0014(10) 0.0046(11) -0.0043(10)
C18 0.0307(14) 0.0412(14) 0.0382(16) 0.0092(12) 0.0084(12) 0.0061(11)
C19 0.0346(14) 0.0307(12) 0.0269(13) 0.0033(10) 0.0142(11) -0.0030(11)
C20 0.0340(15) 0.0372(13) 0.0455(16) 0.0028(12) 0.0205(13) -0.0032(11)
C21 0.0337(14) 0.0254(11) 0.0289(14) -0.0072(10) 0.0076(11) -0.0064(10)
C22 0.0582(19) 0.0397(14) 0.0347(16) -0.0104(11) 0.0225(14) -0.0083(13)
N1 0.0283(11) 0.0255(10) 0.0272(11) -0.0013(8) 0.0109(9) -0.0049(9)
N2 0.0644(18) 0.0588(15) 0.0517(17) 0.0189(13) 0.0323(15) 0.0052(13)
N3 0.0246(10) 0.0243(9) 0.0207(10) 0.0000(7) 0.0069(8) -0.0032(8)
O1 0.0330(10) 0.0394(10) 0.0306(10) 0.0046(7) 0.0140(8) -0.0027(8)
Cl1 0.0285(3) 0.0322(3) 0.0343(4) -0.0030(2) 0.0103(3) -0.0007(2)
Cl2 0.0425(4) 0.0342(3) 0.0505(4) -0.0031(3) 0.0246(3) 0.0039(3)
Zn1 0.02782(18) 0.02758(17) 0.03133(19) 0.00072(11) 0.01300(13) -0.00126(11)

loop_
_atom_type_symbol
_atom_type_description
_atom_type_scat_dispersion_real
_atom_type_scat_dispersion_imag
_atom_type_scat_source
C C 0.0033 0.0016 'International Tables Vol C Tables 4.2.6.8 and 6.1.1.4'
H H 0.0000 0.0000 'International Tables Vol C Tables 4.2.6.8 and 6.1.1.4'
N N 0.0061 0.0033 'International Tables Vol C Tables 4.2.6.8 and 6.1.1.4'
O O 0.0106 0.0060 'International Tables Vol C Tables 4.2.6.8 and 6.1.1.4'
Cl Cl 0.1484 0.1585 'International Tables Vol C Tables 4.2.6.8 and 6.1.1.4'
Zn Zn 0.2839 1.4301 'International Tables Vol C Tables 4.2.6.8 and 6.1.1.4'

loop_
_geom_angle_atom_site_label_1
_geom_angle_atom_site_label_2
_geom_angle_atom_site_label_3
_geom_angle
C6 C1 C2 119.2(2)
C6 C1 C7 115.9(2)
C2 C1 C7 124.9(2)
O1 C2 C3 118.5(2)
O1 C2 C1 124.7(2)
C3 C2 C1 116.8(2)
C4 C3 C2 122.1(2)
C4 C3 H3 118.9
C2 C3 H3 118.9
C3 C4 C5 121.0(2)
C3 C4 H4 119.5
C5 C4 H4 119.5
C6 C5 C4 118.4(3)
C6 C5 H5 120.8
C4 C5 H5 120.8
C5 C6 C1 122.4(3)
C5 C6 H6 118.8
C1 C6 H6 118.8
N1 C7 C1 128.0(2)
N1 C7 H7 116.0
C1 C7 H7 116.0
C9 C8 C13 119.2(2)
C9 C8 N1 123.0(2)
C13 C8 N1 117.7(2)
C10 C9 C8 120.2(2)
C10 C9 H9 119.9
C8 C9 H9 119.9
C9 C10 C11 120.3(2)
C9 C10 H10 119.8
C11 C10 H10 119.8
C10 C11 C12 119.9(2)
C10 C11 C14 120.3(2)
C12 C11 C14 119.8(2)
C13 C12 C11 119.7(2)
C13 C12 H12 120.2
C11 C12 H12 120.2
C12 C13 C8 120.6(2)
C12 C13 H13 119.7
C8 C13 H13 119.7
N2 C14 C11 178.5(3)
C16 C15 N3 114.57(19)
C16 C15 H15A 108.6
N3 C15 H15A 108.6
C16 C15 H15B 108.6
N3 C15 H15B 108.6
H15A C15 H15B 107.6
C15 C16 H16A 109.5
C15 C16 H16B 109.5
H16A C16 H16B 109.5
C15 C16 H16C 109.5
H16A C16 H16C 109.5
H16B C16 H16C 109.5
C18 C17 N3 114.66(19)
C18 C17 H17A 108.6
N3 C17 H17A 108.6
C18 C17 H17B 108.6
N3 C17 H17B 108.6
H17A C17 H17B 107.6
C17 C18 H18A 109.5
C17 C18 H18B 109.5
H18A C18 H18B 109.5
C17 C18 H18C 109.5
H18A C18 H18C 109.5
H18B C18 H18C 109.5
C20 C19 N3 115.5(2)
C20 C19 H19A 108.4
N3 C19 H19A 108.4
C20 C19 H19B 108.4
N3 C19 H19B 108.4
H19A C19 H19B 107.5
C19 C20 H20A 109.5
C19 C20 H20B 109.5
H20A C20 H20B 109.5
C19 C20 H20C 109.5
H20A C20 H20C 109.5
H20B C20 H20C 109.5
N3 C21 C22 115.26(19)
N3 C21 H21A 108.5
C22 C21 H21A 108.5
N3 C21 H21B 108.5
C22 C21 H21B 108.5
H21A C21 H21B 107.5
C21 C22 H22A 109.5
C21 C22 H22B 109.5
H22A C22 H22B 109.5
C21 C22 H22C 109.5
H22A C22 H22C 109.5
H22B C22 H22C 109.5
C7 N1 C8 119.6(2)
C7 N1 Zn1 120.23(16)
C8 N1 Zn1 119.63(15)
C21 N3 C17 111.07(18)
C21 N3 C19 108.67(17)
C17 N3 C19 108.36(17)
C21 N3 C15 108.27(16)
C17 N3 C15 109.17(17)
C19 N3 C15 111.32(17)
C2 O1 Zn1 125.45(15)
O1 Zn1 N1 95.42(7)
O1 Zn1 Cl2 112.47(5)
N1 Zn1 Cl2 119.33(5)
O1 Zn1 Cl1 111.87(5)
N1 Zn1 Cl1 102.96(6)
Cl2 Zn1 Cl1 113.28(3)

loop_
_geom_bond_atom_site_label_1
_geom_bond_atom_site_label_2
_geom_bond_distance
C1 C6 1.406(4)
C1 C2 1.427(3)
C1 C7 1.436(3)
C2 O1 1.304(3)
C2 C3 1.418(3)
C3 C4 1.366(4)
C3 H3 0.9500
C4 C5 1.397(4)
C4 H4 0.9500
C5 C6 1.373(4)
C5 H5 0.9500
C6 H6 0.9500
C7 N1 1.299(3)
C7 H7 0.9500
C8 C9 1.387(3)
C8 C13 1.397(3)
C8 N1 1.426(3)
C9 C10 1.379(3)
C9 H9 0.9500
C10 C11 1.386(4)
C10 H10 0.9500
C11 C12 1.390(3)
C11 C14 1.444(3)
C12 C13 1.378(3)
C12 H12 0.9500
C13 H13 0.9500
C14 N2 1.143(3)
C15 C16 1.505(3)
C15 N3 1.520(3)
C15 H15A 0.9900
C15 H15B 0.9900
C16 H16A 0.9800
C16 H16B 0.9800
C16 H16C 0.9800
C17 C18 1.515(3)
C17 N3 1.518(3)
C17 H17A 0.9900
C17 H17B 0.9900
C18 H18A 0.9800
C18 H18B 0.9800
C18 H18C 0.9800
C19 C20 1.515(3)
C19 N3 1.518(3)
C19 H19A 0.9900
C19 H19B 0.9900
C20 H20A 0.9800
C20 H20B 0.9800
C20 H20C 0.9800
C21 N3 1.517(3)
C21 C22 1.519(3)
C21 H21A 0.9900
C21 H21B 0.9900
C22 H22A 0.9800
C22 H22B 0.9800
C22 H22C 0.9800
N1 Zn1 2.0360(19)
O1 Zn1 1.9345(16)
Cl1 Zn1 2.2646(6)
Cl2 Zn1 2.2418(7)
